data_4350005
loop_
_publ_author_name
'Ferentinos, Eleftherios'
'Xu, Meixing'
'Grigoropoulos, Alexios'
'Bratsos, Ioannis'
'Raptopoulou, Catherine P.'
'Psycharis, Vassilis'
'Jiang, Shang-Da'
'Kyritsis, Panayotis'

_publ_section_title
;
 Field-induced slow relaxation of magnetization in the S = 3/2 octahedral
 complexes trans-[Co{(OPPh2)(EPPh2)N}2(dmf)2], E = S, Se: effects of
 Co--Se vs. Co--S coordination
;
_journal_issue 6
_journal_name_full 'Inorganic Chemistry Frontiers'
_journal_page_first 1405
_journal_paper_doi 10.1039/C9QI00135B
_journal_volume 6
_journal_year 2019
_chemical_formula_sum 'C54 H54 Co N4 O4 P4 Se2'
_chemical_formula_weight 1163.74
_space_group_crystal_system triclinic
_space_group_IT_number 2
_space_group_name_Hall '-P 1'
_space_group_name_H-M_alt 'P -1'
_atom_sites_solution_hydrogens difmap
_audit_creation_method SHELXL-2014/6
_audit_update_record
;
2019-01-20 deposited with the CCDC.	2019-04-12 downloaded from the CCDC.
;
_cell_angle_alpha 89.4230(10)
_cell_angle_beta 85.6970(10)
_cell_angle_gamma 85.3890(10)
_cell_formula_units_Z 1
_cell_length_a 9.2622(2)
_cell_length_b 10.4256(2)
_cell_length_c 13.4612(3)
_cell_measurement_reflns_used 24752
_cell_measurement_temperature 160(2)
_cell_measurement_theta_max 71.89
_cell_measurement_theta_min 6.60
_cell_volume 1292.00(5)
_computing_cell_refinement 'CrystalClear, Rigaku MSC, 2005'
_computing_data_collection 'CrystalClear, Rigaku MSC, 2005'
_computing_data_reduction 'CrystalClear, Rigaku MSC, 2005'
_computing_molecular_graphics 'Diamond, ver.3.1'
_computing_publication_material 'publCIF, J.Appl.Cryst. 2010, 43, 920'
_computing_structure_refinement 'SHELXL-2014/6 (Sheldrick, 2014)'
_computing_structure_solution 'SHELXS-2013/1 (Sheldrick, 2008)'
_diffrn_ambient_temperature 160(2)
_diffrn_measured_fraction_theta_full 0.882
_diffrn_measured_fraction_theta_max 0.940
_diffrn_measurement_device_type 'Rigaku R-AXIS SPIDER IPDS'
_diffrn_measurement_method '\q scans'
_diffrn_radiation_type CuK\a
_diffrn_radiation_wavelength 1.54178
_diffrn_reflns_av_R_equivalents 0.0310
_diffrn_reflns_av_unetI/netI 0.0282
_diffrn_reflns_Laue_measured_fraction_full 0.882
_diffrn_reflns_Laue_measured_fraction_max 0.940
_diffrn_reflns_limit_h_max 10
_diffrn_reflns_limit_h_min -10
_diffrn_reflns_limit_k_max 12
_diffrn_reflns_limit_k_min -12
_diffrn_reflns_limit_l_max 11
_diffrn_reflns_limit_l_min -14
_diffrn_reflns_number 26137
_diffrn_reflns_point_group_measured_fraction_full 0.882
_diffrn_reflns_point_group_measured_fraction_max 0.940
_diffrn_reflns_theta_full 67.679
_diffrn_reflns_theta_max 64.971
_diffrn_reflns_theta_min 6.596
_exptl_absorpt_coefficient_mu 5.783
_exptl_absorpt_correction_T_max 1.000
_exptl_absorpt_correction_T_min 0.733
_exptl_absorpt_correction_type empirical
_exptl_absorpt_process_details 'CrystalClear, Rigaku MSC, 2005'
_exptl_crystal_colour 'light purple'
_exptl_crystal_density_diffrn 1.496
_exptl_crystal_description parallelepiped
_exptl_crystal_F_000 593
_exptl_crystal_size_max 0.30
_exptl_crystal_size_mid 0.30
_exptl_crystal_size_min 0.29
_refine_diff_density_max 0.589
_refine_diff_density_min -0.454
_refine_diff_density_rms 0.068
_refine_ls_extinction_method none
_refine_ls_goodness_of_fit_ref 1.040
_refine_ls_hydrogen_treatment refxyz
_refine_ls_matrix_type full
_refine_ls_number_parameters 417
_refine_ls_number_reflns 4124
_refine_ls_number_restraints 0
_refine_ls_restrained_S_all 1.040
_refine_ls_R_factor_all 0.0335
_refine_ls_R_factor_gt 0.0317
_refine_ls_shift/su_max 0.006
_refine_ls_shift/su_mean 0.000
_refine_ls_structure_factor_coef Fsqd
_refine_ls_weighting_details 'w=1/[\s^2^(Fo^2^)+(0.0304P)^2^+2.1175P] where P=(Fo^2^+2Fc^2^)/3'
_refine_ls_weighting_scheme calc
_refine_ls_wR_factor_gt 0.0734
_refine_ls_wR_factor_ref 0.0751
_reflns_Friedel_coverage 0.000
_reflns_number_gt 3920
_reflns_number_total 4124
_reflns_threshold_expression 'I > 2\s(I)'
_cod_data_source_file c9qi00135b2.cif
_cod_data_source_block compound2
_cod_database_code 4350005
_shelx_space_group_comment
;
The symmetry employed for this shelxl refinement is uniquely defined
by the following loop, which should always be used as a source of
symmetry information in preference to the above space-group names.
They are only intended as comments.
;
_shelxl_version_number 2014/6

loop_
_space_group_symop_operation_xyz
'x, y, z'
'-x, -y, -z'

loop_
_atom_site_label
_atom_site_type_symbol
_atom_site_fract_x
_atom_site_fract_y
_atom_site_fract_z
_atom_site_U_iso_or_equiv
_atom_site_adp_type
_atom_site_occupancy
_atom_site_site_symmetry_order
_atom_site_calc_flag
_atom_site_refinement_flags_posn
_atom_site_refinement_flags_adp
_atom_site_refinement_flags_occupancy
Co Co 0.0000 0.0000 0.0000 0.01241(15) Uani 1 2 d S . P
O O 0.03960(18) 0.07524(16) 0.13243(14) 0.0143(4) Uani 1 1 d . . .
Se Se -0.15337(3) -0.18487(3) 0.08638(2) 0.01936(10) Uani 1 1 d . . .
P1 P 0.07156(7) 0.02752(6) 0.23510(5) 0.01123(16) Uani 1 1 d . . .
P2 P -0.04125(7) -0.22404(6) 0.21841(6) 0.01309(16) Uani 1 1 d . . .
N N 0.0479(2) -0.11787(19) 0.26419(18) 0.0155(5) Uani 1 1 d . . .
C1 C 0.2599(3) 0.0521(2) 0.2511(2) 0.0130(6) Uani 1 1 d . . .
C2 C 0.3587(3) 0.0380(3) 0.1677(3) 0.0223(7) Uani 1 1 d . . .
C3 C 0.5050(3) 0.0501(3) 0.1766(3) 0.0310(8) Uani 1 1 d . . .
C4 C 0.5537(3) 0.0771(3) 0.2674(3) 0.0351(9) Uani 1 1 d . . .
C5 C 0.4563(3) 0.0936(3) 0.3499(3) 0.0329(8) Uani 1 1 d . . .
C6 C 0.3090(3) 0.0811(3) 0.3424(3) 0.0213(7) Uani 1 1 d . . .
C7 C -0.0368(3) 0.1307(2) 0.3242(2) 0.0123(6) Uani 1 1 d . . .
C8 C -0.1115(3) 0.0822(3) 0.4081(2) 0.0174(6) Uani 1 1 d . . .
C9 C -0.1999(3) 0.1645(3) 0.4712(3) 0.0241(7) Uani 1 1 d . . .
C10 C -0.2144(3) 0.2949(3) 0.4520(2) 0.0231(7) Uani 1 1 d . . .
C11 C -0.1412(3) 0.3440(3) 0.3694(3) 0.0271(8) Uani 1 1 d . . .
C12 C -0.0524(3) 0.2626(3) 0.3068(3) 0.0236(7) Uani 1 1 d . . .
C21 C 0.0864(3) -0.3667(2) 0.2028(2) 0.0150(6) Uani 1 1 d . . .
C22 C 0.2009(3) -0.3832(3) 0.2638(3) 0.0220(7) Uani 1 1 d . . .
C23 C 0.2924(3) -0.4956(3) 0.2591(3) 0.0281(8) Uani 1 1 d . . .
C24 C 0.2737(3) -0.5902(3) 0.1911(3) 0.0277(8) Uani 1 1 d . . .
C25 C 0.1631(3) -0.5731(3) 0.1282(3) 0.0264(8) Uani 1 1 d . . .
C26 C 0.0689(3) -0.4614(3) 0.1335(2) 0.0199(7) Uani 1 1 d . . .
C27 C -0.1716(3) -0.2739(2) 0.3173(2) 0.0177(6) Uani 1 1 d . . .
C28 C -0.3181(3) -0.2801(3) 0.3027(3) 0.0294(8) Uani 1 1 d . . .
C29 C -0.4137(4) -0.3157(4) 0.3814(3) 0.0376(9) Uani 1 1 d . . .
C30 C -0.3647(4) -0.3462(3) 0.4732(3) 0.0341(9) Uani 1 1 d . . .
C31 C -0.2192(4) -0.3402(3) 0.4884(3) 0.0282(8) Uani 1 1 d . . .
C32 C -0.1243(3) -0.3029(3) 0.4108(3) 0.0235(7) Uani 1 1 d . . .
O41 O -0.19128(19) 0.12324(17) -0.00161(16) 0.0206(5) Uani 1 1 d . . .
C41 C -0.2042(3) 0.2219(3) 0.0495(2) 0.0207(7) Uani 1 1 d . . .
C42 C -0.3206(4) 0.4259(3) 0.1091(3) 0.0370(9) Uani 1 1 d . . .
C43 C -0.4240(4) 0.3024(4) -0.0228(3) 0.0402(10) Uani 1 1 d . . .
N41 N -0.3134(2) 0.3119(2) 0.0463(2) 0.0235(6) Uani 1 1 d . . .
H2 H 0.327(3) 0.024(3) 0.105(3) 0.020(8) Uiso 1 1 d . . .
H3 H 0.564(4) 0.034(3) 0.123(3) 0.030(9) Uiso 1 1 d . . .
H4 H 0.654(4) 0.082(3) 0.274(3) 0.038(10) Uiso 1 1 d . . .
H5 H 0.486(4) 0.112(3) 0.413(3) 0.032(10) Uiso 1 1 d . . .
H6 H 0.243(3) 0.093(3) 0.404(2) 0.021(8) Uiso 1 1 d . . .
H8 H -0.099(3) -0.008(3) 0.421(2) 0.020(8) Uiso 1 1 d . . .
H9 H -0.244(3) 0.139(3) 0.522(3) 0.020 Uiso 1 1 d . U .
H10 H -0.274(3) 0.348(3) 0.497(2) 0.025(8) Uiso 1 1 d . . .
H11 H -0.148(4) 0.426(3) 0.357(3) 0.033(9) Uiso 1 1 d . . .
H12 H -0.009(3) 0.295(3) 0.253(2) 0.020 Uiso 1 1 d . U .
H22 H 0.218(3) -0.322(3) 0.307(2) 0.023(8) Uiso 1 1 d . . .
H23 H 0.365(4) -0.502(3) 0.299(3) 0.037(10) Uiso 1 1 d . . .
H24 H 0.335(3) -0.669(3) 0.185(2) 0.031(9) Uiso 1 1 d . . .
H25 H 0.151(3) -0.632(3) 0.079(3) 0.027(9) Uiso 1 1 d . . .
H26 H -0.008(3) -0.451(3) 0.089(2) 0.020(8) Uiso 1 1 d . . .
H28 H -0.349(3) -0.259(3) 0.239(3) 0.022(9) Uiso 1 1 d . . .
H29 H -0.514(4) -0.312(4) 0.368(3) 0.052(11) Uiso 1 1 d . . .
H30 H -0.429(4) -0.371(3) 0.530(3) 0.035(9) Uiso 1 1 d . . .
H31 H -0.188(4) -0.359(3) 0.550(3) 0.034(10) Uiso 1 1 d . . .
H32 H -0.023(4) -0.303(3) 0.422(3) 0.040(10) Uiso 1 1 d . . .
H41 H -0.133(3) 0.244(3) 0.099(2) 0.020 Uiso 1 1 d . U .
H42A H -0.412(4) 0.430(3) 0.146(3) 0.047(11) Uiso 1 1 d . . .
H42B H -0.317(4) 0.500(4) 0.065(3) 0.056(12) Uiso 1 1 d . . .
H42C H -0.245(5) 0.416(4) 0.156(3) 0.059(13) Uiso 1 1 d . . .
H43A H -0.425(5) 0.373(5) -0.068(4) 0.082 Uiso 1 1 d . U .
H43B H -0.414(4) 0.232(4) -0.056(3) 0.046(12) Uiso 1 1 d . . .
H43C H -0.513(5) 0.303(4) 0.011(3) 0.067(14) Uiso 1 1 d . . .

loop_
_atom_site_aniso_label
_atom_site_aniso_U_11
_atom_site_aniso_U_22
_atom_site_aniso_U_33
_atom_site_aniso_U_23
_atom_site_aniso_U_13
_atom_site_aniso_U_12
Co 0.0121(3) 0.0108(3) 0.0139(4) -0.0007(3) -0.0019(3) 0.0030(2)
O 0.0161(9) 0.0130(9) 0.0137(12) -0.0007(8) -0.0007(8) -0.0010(7)
Se 0.02107(16) 0.01937(16) 0.0191(2) 0.00157(12) -0.00626(13) -0.00623(11)
P1 0.0113(3) 0.0083(3) 0.0144(4) -0.0008(3) -0.0019(3) -0.0013(2)
P2 0.0145(3) 0.0098(3) 0.0154(4) -0.0010(3) -0.0030(3) -0.0018(2)
N 0.0202(11) 0.0110(11) 0.0158(15) 0.0014(9) -0.0049(10) -0.0026(9)
C1 0.0128(12) 0.0078(11) 0.0185(18) 0.0029(11) -0.0016(11) -0.0007(9)
C2 0.0177(14) 0.0257(15) 0.024(2) -0.0048(14) 0.0008(13) -0.0029(11)
C3 0.0152(15) 0.0322(17) 0.044(3) -0.0056(16) 0.0075(16) -0.0020(12)
C4 0.0151(15) 0.0373(18) 0.054(3) -0.0030(17) -0.0071(16) -0.0044(13)
C5 0.0245(16) 0.0418(19) 0.035(2) -0.0054(17) -0.0157(16) -0.0056(14)
C6 0.0213(15) 0.0222(14) 0.021(2) -0.0010(13) -0.0050(13) -0.0022(11)
C7 0.0101(12) 0.0145(12) 0.0132(17) -0.0016(11) -0.0053(11) -0.0021(9)
C8 0.0210(14) 0.0142(13) 0.0171(18) 0.0004(12) -0.0018(12) -0.0014(11)
C9 0.0269(16) 0.0298(16) 0.015(2) 0.0003(14) 0.0067(13) -0.0035(12)
C10 0.0203(14) 0.0273(16) 0.020(2) -0.0075(14) 0.0022(13) 0.0046(12)
C11 0.0357(17) 0.0128(14) 0.031(2) -0.0017(13) 0.0031(15) 0.0045(12)
C12 0.0292(16) 0.0150(14) 0.025(2) 0.0013(13) 0.0079(14) -0.0034(11)
C21 0.0175(13) 0.0108(12) 0.0164(18) -0.0006(11) 0.0037(11) -0.0035(10)
C22 0.0234(15) 0.0178(14) 0.025(2) -0.0044(13) -0.0035(13) 0.0021(11)
C23 0.0230(16) 0.0268(16) 0.033(2) 0.0021(15) -0.0026(15) 0.0056(12)
C24 0.0291(16) 0.0129(14) 0.038(2) 0.0033(13) 0.0144(15) 0.0033(12)
C25 0.0316(17) 0.0150(14) 0.032(2) -0.0092(14) 0.0106(15) -0.0072(12)
C26 0.0223(15) 0.0160(13) 0.022(2) -0.0014(12) 0.0006(13) -0.0046(11)
C27 0.0172(13) 0.0091(12) 0.026(2) -0.0023(12) 0.0018(12) -0.0025(10)
C28 0.0194(15) 0.0402(19) 0.029(2) 0.0031(16) -0.0042(14) -0.0058(13)
C29 0.0199(16) 0.054(2) 0.040(3) 0.0024(18) 0.0033(16) -0.0129(15)
C30 0.0354(18) 0.0360(18) 0.030(2) -0.0014(16) 0.0126(17) -0.0116(15)
C31 0.0371(18) 0.0279(16) 0.020(2) 0.0006(14) 0.0020(15) -0.0103(13)
C32 0.0236(15) 0.0227(15) 0.025(2) -0.0006(13) -0.0025(13) -0.0067(12)
O41 0.0171(9) 0.0193(10) 0.0244(13) -0.0024(9) -0.0020(8) 0.0055(7)
C41 0.0153(13) 0.0177(14) 0.028(2) 0.0042(13) -0.0002(13) 0.0036(11)
C42 0.0302(19) 0.0233(17) 0.054(3) -0.0045(17) 0.0053(19) 0.0110(14)
C43 0.0300(19) 0.046(2) 0.042(3) 0.003(2) -0.0097(18) 0.0192(17)
N41 0.0175(12) 0.0193(12) 0.0311(18) 0.0045(11) 0.0024(11) 0.0094(9)

loop_
_atom_type_symbol
_atom_type_description
_atom_type_scat_dispersion_real
_atom_type_scat_dispersion_imag
_atom_type_scat_source
C C 0.0181 0.0091 'International Tables Vol C Tables 4.2.6.8 and 6.1.1.4'
H H 0.0000 0.0000 'International Tables Vol C Tables 4.2.6.8 and 6.1.1.4'
N N 0.0311 0.0180 'International Tables Vol C Tables 4.2.6.8 and 6.1.1.4'
O O 0.0492 0.0322 'International Tables Vol C Tables 4.2.6.8 and 6.1.1.4'
P P 0.2955 0.4335 'International Tables Vol C Tables 4.2.6.8 and 6.1.1.4'
Se Se -0.7943 1.1372 'International Tables Vol C Tables 4.2.6.8 and 6.1.1.4'
Co Co -2.3653 3.6143 'International Tables Vol C Tables 4.2.6.8 and 6.1.1.4'

loop_
_geom_angle_atom_site_label_1
_geom_angle_atom_site_label_2
_geom_angle_atom_site_label_3
_geom_angle
_geom_angle_site_symmetry_1
_geom_angle_site_symmetry_3
O Co O 180.0 . 2
O Co O41 89.58(7) . .
O Co O41 90.42(7) 2 .
O Co O41 90.42(7) . 2
O Co O41 89.58(7) 2 2
O41 Co O41 180.0 . 2
O Co Se 86.95(5) . 2
O Co Se 93.05(5) 2 2
O41 Co Se 90.06(5) . 2
O41 Co Se 89.93(5) 2 2
O Co Se 93.05(5) . .
O Co Se 86.95(5) 2 .
O41 Co Se 89.94(5) . .
O41 Co Se 90.07(5) 2 .
Se Co Se 180.0 2 .
P1 O Co 137.97(10) . .
P2 Se Co 101.26(2) . .
O P1 N 119.13(11) . .
O P1 C7 107.57(11) . .
N P1 C7 108.26(12) . .
O P1 C1 107.27(12) . .
N P1 C1 107.33(11) . .
C7 P1 C1 106.67(12) . .
N P2 C21 105.22(12) . .
N P2 C27 107.12(13) . .
C21 P2 C27 102.44(12) . .
N P2 Se 120.74(9) . .
C21 P2 Se 111.17(10) . .
C27 P2 Se 108.57(10) . .
P2 N P1 133.19(16) . .
C6 C1 C2 119.4(3) . .
C6 C1 P1 122.8(2) . .
C2 C1 P1 117.8(2) . .
C3 C2 C1 120.2(3) . .
C3 C2 H2 119.2(19) . .
C1 C2 H2 120.6(19) . .
C4 C3 C2 120.2(3) . .
C4 C3 H3 123(2) . .
C2 C3 H3 117(2) . .
C3 C4 C5 119.9(3) . .
C3 C4 H4 120(2) . .
C5 C4 H4 120(2) . .
C4 C5 C6 120.6(3) . .
C4 C5 H5 122(2) . .
C6 C5 H5 117(2) . .
C1 C6 C5 119.6(3) . .
C1 C6 H6 122.2(18) . .
C5 C6 H6 118.2(18) . .
C12 C7 C8 118.2(3) . .
C12 C7 P1 119.5(2) . .
C8 C7 P1 122.25(19) . .
C9 C8 C7 120.1(3) . .
C9 C8 H8 121.8(18) . .
C7 C8 H8 118.1(18) . .
C10 C9 C8 120.6(3) . .
C10 C9 H9 117(2) . .
C8 C9 H9 122(2) . .
C11 C10 C9 119.9(3) . .
C11 C10 H10 121.7(19) . .
C9 C10 H10 118(2) . .
C10 C11 C12 119.7(3) . .
C10 C11 H11 121(2) . .
C12 C11 H11 120(2) . .
C11 C12 C7 121.5(3) . .
C11 C12 H12 118(2) . .
C7 C12 H12 120(2) . .
C22 C21 C26 119.1(2) . .
C22 C21 P2 119.2(2) . .
C26 C21 P2 121.6(2) . .
C21 C22 C23 120.3(3) . .
C21 C22 H22 121(2) . .
C23 C22 H22 119(2) . .
C24 C23 C22 120.3(3) . .
C24 C23 H23 122(2) . .
C22 C23 H23 117(2) . .
C25 C24 C23 119.8(3) . .
C25 C24 H24 117(2) . .
C23 C24 H24 123(2) . .
C24 C25 C26 120.4(3) . .
C24 C25 H25 122(2) . .
C26 C25 H25 118(2) . .
C21 C26 C25 120.0(3) . .
C21 C26 H26 120.6(18) . .
C25 C26 H26 119.5(18) . .
C32 C27 C28 118.7(3) . .
C32 C27 P2 119.1(2) . .
C28 C27 P2 122.1(3) . .
C27 C28 C29 119.8(3) . .
C27 C28 H28 117.7(19) . .
C29 C28 H28 122.5(19) . .
C30 C29 C28 120.8(3) . .
C30 C29 H29 123(2) . .
C28 C29 H29 116(2) . .
C29 C30 C31 119.7(3) . .
C29 C30 H30 123(2) . .
C31 C30 H30 118(2) . .
C30 C31 C32 119.7(4) . .
C30 C31 H31 119(2) . .
C32 C31 H31 121(2) . .
C27 C32 C31 121.3(3) . .
C27 C32 H32 120(2) . .
C31 C32 H32 118(2) . .
C41 O41 Co 119.42(18) . .
O41 C41 N41 124.1(3) . .
O41 C41 H41 124.3(17) . .
N41 C41 H41 111.6(17) . .
N41 C42 H42A 107(2) . .
N41 C42 H42B 107(2) . .
H42A C42 H42B 109(3) . .
N41 C42 H42C 110(2) . .
H42A C42 H42C 108(3) . .
H42B C42 H42C 115(3) . .
N41 C43 H43A 111(3) . .
N41 C43 H43B 113(3) . .
H43A C43 H43B 109(4) . .
N41 C43 H43C 110(3) . .
H43A C43 H43C 108(4) . .
H43B C43 H43C 106(4) . .
C41 N41 C43 120.7(3) . .
C41 N41 C42 120.7(3) . .
C43 N41 C42 118.5(3) . .

loop_
_geom_bond_atom_site_label_1
_geom_bond_atom_site_label_2
_geom_bond_distance
_geom_bond_site_symmetry_2
Co O 2.0249(18) .
Co O 2.0250(18) 2
Co O41 2.1046(17) .
Co O41 2.1046(17) 2
Co Se 2.6892(3) 2
Co Se 2.6893(3) .
O P1 1.506(2) .
Se P2 2.1443(8) .
P1 N 1.590(2) .
P1 C7 1.810(3) .
P1 C1 1.812(3) .
P2 N 1.589(2) .
P2 C21 1.828(3) .
P2 C27 1.829(3) .
C1 C6 1.387(4) .
C1 C2 1.396(4) .
C2 C3 1.385(4) .
C2 H2 0.93(3) .
C3 C4 1.373(5) .
C3 H3 0.87(3) .
C4 C5 1.380(5) .
C4 H4 0.95(4) .
C5 C6 1.392(4) .
C5 H5 0.94(4) .
C6 H6 0.99(3) .
C7 C12 1.390(4) .
C7 C8 1.391(4) .
C8 C9 1.388(4) .
C8 H8 0.95(3) .
C9 C10 1.379(4) .
C9 H9 0.82(3) .
C10 C11 1.374(5) .
C10 H10 0.94(3) .
C11 C12 1.380(4) .
C11 H11 0.87(3) .
C12 H12 0.88(3) .
C21 C22 1.388(4) .
C21 C26 1.393(4) .
C22 C23 1.389(4) .
C22 H22 0.90(3) .
C23 C24 1.382(5) .
C23 H23 0.89(4) .
C24 C25 1.376(5) .
C24 H24 0.96(3) .
C25 C26 1.397(4) .
C25 H25 0.93(3) .
C26 H26 0.96(3) .
C27 C32 1.386(4) .
C27 C28 1.392(4) .
C28 C29 1.397(5) .
C28 H28 0.95(3) .
C29 C30 1.373(5) .
C29 H29 0.95(4) .
C30 C31 1.385(5) .
C30 H30 0.98(4) .
C31 C32 1.387(4) .
C31 H31 0.91(4) .
C32 H32 0.97(4) .
O41 C41 1.236(3) .
C41 N41 1.326(3) .
C41 H41 1.01(3) .
C42 N41 1.459(4) .
C42 H42A 0.95(4) .
C42 H42B 0.97(4) .
C42 H42C 0.98(4) .
C43 N41 1.444(5) .
C43 H43A 0.95(5) .
C43 H43B 0.86(4) .
C43 H43C 0.91(5) .
